data_5910183
loop_
_publ_author_name
'Wyckoff, R. W. G.'

_publ_section_title
;
Pages 11 & 12 from the Structure of Crystals, vol. 4 by Wyckoff R W G. 
published by Interscience Publishers, Inc. in 1951 
;
_journal_name_full 'The Structure of Crystals'
_journal_page_first 11
_journal_page_last 12
_journal_volume 4
_journal_year 1951
_chemical_formula_structural B3S3Br3
_chemical_formula_sum 'B3 Br3 S3'
_space_group_IT_number 14
_symmetry_cell_setting monoclinic
_symmetry_Int_Tables_number 14
_symmetry_space_group_name_Hall '-P 2ybc'
_symmetry_space_group_name_H-M 'P 1 21/c 1'
_audit_creation_date 2006-24-10
_audit_creation_method
;
Pages 11 & 12 from the Structure of Crystals, vol. 4 by Wyckoff R W G. 
published by Interscience Publishers, Inc. in 1951 
;
_audit_update_record 'created by Girish Upreti, Portland State University'
_cell_angle_alpha 90
_cell_angle_beta 116
_cell_angle_gamma 90
_cell_length_a 13.99
_cell_length_b 4.12
_cell_length_c 17.84
_cell_volume 924.209
_cod_original_sg_symbol_H-M 'P 21/c'
_cod_original_formula_sum 'B3 S3 Br3'
_cod_database_code 5910183

loop_
_symmetry_equiv_pos_as_xyz
x,y,z
-x,y+1/2,-z+1/2
-x,-y,-z
x,-y+1/2,z+1/2

loop_
_atom_site_fract_x
_atom_site_fract_y
_atom_site_fract_z
_atom_site_label
0.03700 0.25500 0.09600 Br1
0.03700 0.24500 0.59600 Br2
-0.03700 -0.25500 -0.09600 Br3
0.03700 0.24500 -0.59600 Br4
0.56300 0.03100 0.36200 Br5
0.56300 0.46900 0.86200 Br6
-0.56300 -0.03100 -0.36200 Br7
-0.56300 -0.46900 -0.86200 Br8
0.21200 0.46900 0.51500 Br9
0.21200 0.03100 1.01500 Br10
-0.21200 -0.46900 -0.51500 Br11
-0.21200 -0.03100 -1.01500 Br12
0.29400 0.14500 0.24400 S1
0.29400 0.35500 0.74400 S2
-0.29400 -0.14500 -0.24400 S3
-0.29400 -0.35500 -0.74400 S4
0.36900 0.25300 0.42000 S5
0.36900 0.24700 0.92000 S6
-0.36900 -0.25300 -0.42000 S7
-0.36900 -0.24700 -0.92000 S8
0.14800 0.36200 0.30800 S9
0.14800 0.13800 0.80800 S10
-0.14800 -0.36200 -0.30800 S11
-0.14800 -0.13800 -0.80800 S12
0.15300 0.25500 0.20800 B1
0.15300 0.24500 0.70800 B2
-0.15300 -0.25500 -0.20800 B3
-0.15300 -0.24500 -0.70800 B4
0.42000 0.13800 0.34200 B5
0.42000 0.36200 0.84200 B6
-0.42000 -0.13800 -0.34200 B7
-0.42000 -0.36200 -0.84200 B8
0.24000 0.36400 0.41900 B9
0.24000 0.13600 0.91900 B10
-0.24000 -0.36400 -0.41900 B11
-0.24000 -0.13600 -0.91900 B12
